data_7239107
loop_
_publ_author_name
'Panja, Sumit Kumar'
'Saha, Satyen'

_publ_section_title
;
 Recyclable, magnetic ionic liquid bmim[FeCl4]-catalyzed, multicomponent,
 solvent-free, green synthesis of quinazolines
;
_journal_issue 34
_journal_name_full 'RSC Advances'
_journal_page_first 14495
_journal_paper_doi 10.1039/c3ra42039f
_journal_volume 3
_journal_year 2013
_chemical_formula_moiety 'C20 H15 Cl N2 O'
_chemical_formula_sum 'C20 H15 Cl N2 O'
_chemical_formula_weight 334.79
_chemical_melting_point 438.5
_chemical_name_systematic
;
2-(6-chloro-4-phenyl-1,2-dihydroquinolin-2-yl)phenol
;
_space_group_IT_number 19
_space_group_name_Hall 'P 2ac 2ab'
_space_group_name_H-M_alt 'P 21 21 21'
_symmetry_cell_setting orthorhombic
_symmetry_space_group_name_H-M 'P 21 21 21'
_atom_sites_solution_hydrogens geom
_atom_sites_solution_primary direct
_atom_sites_solution_secondary difmap
_audit_creation_method SHELXL-97
_cell_angle_alpha 90.00
_cell_angle_beta 90.00
_cell_angle_gamma 90.00
_cell_formula_units_Z 4
_cell_length_a 7.8795(7)
_cell_length_b 10.8790(8)
_cell_length_c 19.733(2)
_cell_measurement_reflns_used 1253
_cell_measurement_temperature 293(2)
_cell_measurement_theta_max 28.9321
_cell_measurement_theta_min 3.1858
_cell_volume 1691.5(3)
_computing_structure_refinement 'SHELXL-97 (Sheldrick, 1997)'
_diffrn_ambient_temperature 293(2)
_diffrn_detector_area_resol_mean 16.0938
_diffrn_measured_fraction_theta_full 0.998
_diffrn_measured_fraction_theta_max 0.866
_diffrn_measurement_device_type 'Xcalibur, Eos'
_diffrn_measurement_method '\w scans'
_diffrn_radiation_monochromator graphite
_diffrn_radiation_source 'fine-focus sealed tube'
_diffrn_radiation_type MoK\a
_diffrn_radiation_wavelength 0.71073
_diffrn_reflns_av_R_equivalents 0.0202
_diffrn_reflns_av_sigmaI/netI 0.0495
_diffrn_reflns_limit_h_max 10
_diffrn_reflns_limit_h_min -5
_diffrn_reflns_limit_k_max 14
_diffrn_reflns_limit_k_min -8
_diffrn_reflns_limit_l_max 15
_diffrn_reflns_limit_l_min -26
_diffrn_reflns_number 5111
_diffrn_reflns_theta_full 25.00
_diffrn_reflns_theta_max 29.00
_diffrn_reflns_theta_min 3.19
_diffrn_standards_decay_% 0
_diffrn_standards_interval_count 0
_diffrn_standards_interval_time 0
_diffrn_standards_number 0
_exptl_absorpt_coefficient_mu 0.234
_exptl_absorpt_correction_T_max 1.00000
_exptl_absorpt_correction_T_min 0.91398
_exptl_absorpt_correction_type multi-scan
_exptl_absorpt_process_details
;
CrysAlisPro, Agilent Technologies,
Version 1.171.34.49 (release 20-01-2011 CrysAlis171 .NET)
(compiled Jan 20 2011,15:58:25)
Empirical absorption correction using spherical harmonics,
implemented in SCALE3 ABSPACK scaling algorithm.
;
_exptl_crystal_colour yellow
_exptl_crystal_density_diffrn 1.315
_exptl_crystal_density_method 'not measured'
_exptl_crystal_description rectangular
_exptl_crystal_F_000 696
_exptl_crystal_size_max 0.4
_exptl_crystal_size_mid 0.3
_exptl_crystal_size_min 0.3
_refine_diff_density_max 0.512
_refine_diff_density_min -0.231
_refine_diff_density_rms 0.041
_refine_ls_abs_structure_details 'Flack H D (1983), Acta Cryst. A39, 876-881'
_refine_ls_abs_structure_Flack -0.02(11)
_refine_ls_extinction_method none
_refine_ls_goodness_of_fit_ref 1.053
_refine_ls_hydrogen_treatment riding
_refine_ls_matrix_type full
_refine_ls_number_parameters 225
_refine_ls_number_reflns 3457
_refine_ls_number_restraints 0
_refine_ls_restrained_S_all 1.053
_refine_ls_R_factor_all 0.0735
_refine_ls_R_factor_gt 0.0528
_refine_ls_shift/su_max 0.000
_refine_ls_shift/su_mean 0.000
_refine_ls_structure_factor_coef Fsqd
_refine_ls_weighting_details 'calc w=1/[\s^2^(Fo^2^)+(0.0521P)^2^+0.2902P] where P=(Fo^2^+2Fc^2^)/3'
_refine_ls_weighting_scheme calc
_refine_ls_wR_factor_gt 0.1147
_refine_ls_wR_factor_ref 0.1309
_reflns_number_gt 2696
_reflns_number_total 3457
_reflns_threshold_expression >2sigma(I)
_cod_data_source_file c3ra42039f.txt
_cod_data_source_block ss-96a
_cod_database_code 7239107
_exptl_crystal_f_000' 696.84

loop_
_symmetry_equiv_pos_as_xyz
'x, y, z'
'-x+1/2, -y, z+1/2'
'x+1/2, -y+1/2, -z'
'-x, y+1/2, -z+1/2'

loop_
_atom_site_label
_atom_site_type_symbol
_atom_site_fract_x
_atom_site_fract_y
_atom_site_fract_z
_atom_site_U_iso_or_equiv
_atom_site_adp_type
_atom_site_occupancy
_atom_site_symmetry_multiplicity
_atom_site_calc_flag
_atom_site_refinement_flags
Cl1 Cl 0.24864(14) 0.92780(9) 0.35367(4) 0.0704(3) Uani 1 1 d .
O1 O 0.0046(3) 0.7497(2) 0.74619(13) 0.0611(6) Uani 1 1 d .
H1 H 0.0104 0.6855 0.7678 0.092 Uiso 1 1 calc R
N1 N -0.0756(3) 0.8863(2) 0.62142(13) 0.0409(6) Uani 1 1 d .
N3 N 0.0307(3) 1.08577(19) 0.65136(12) 0.0418(6) Uani 1 1 d .
C10 C 0.0781(4) 1.0029(2) 0.53949(14) 0.0347(6) Uani 1 1 d .
C9 C -0.0020(3) 0.8924(2) 0.55801(14) 0.0337(6) Uani 1 1 d .
C4 C 0.0678(4) 1.1043(2) 0.58889(15) 0.0386(7) Uani 1 1 d .
C22 C 0.3338(4) 0.9485(3) 0.68457(16) 0.0507(8) Uani 1 1 d .
H20 H 0.3435 1.0205 0.6594 0.061 Uiso 1 1 calc R
C17 C 0.1747(4) 0.9025(2) 0.69786(14) 0.0393(7) Uani 1 1 d .
C6 C 0.1464(4) 0.9164(3) 0.43176(15) 0.0428(7) Uani 1 1 d .
C7 C 0.0604(4) 0.8087(3) 0.44862(17) 0.0463(8) Uani 1 1 d .
H4 H 0.0521 0.7451 0.4173 0.056 Uiso 1 1 calc R
C5 C 0.1555(4) 1.0130(3) 0.47626(15) 0.0390(7) Uani 1 1 d .
H2 H 0.2128 1.0846 0.4643 0.047 Uiso 1 1 calc R
C8 C -0.0114(4) 0.7969(2) 0.51100(15) 0.0415(7) Uani 1 1 d .
H5 H -0.0673 0.7245 0.5224 0.050 Uiso 1 1 calc R
C18 C 0.1629(5) 0.7940(3) 0.73537(16) 0.0487(8) Uani 1 1 d .
C2 C 0.0092(4) 0.9584(2) 0.67408(15) 0.0389(7) Uani 1 1 d .
C11 C 0.1011(4) 1.2346(2) 0.56819(17) 0.0413(7) Uani 1 1 d .
C12 C 0.1890(5) 1.3116(3) 0.61138(19) 0.0561(9) Uani 1 1 d .
H10 H 0.2281 1.2812 0.6526 0.067 Uiso 1 1 calc R
C16 C 0.0451(4) 1.2806(3) 0.5072(2) 0.0553(9) Uani 1 1 d .
H14 H -0.0147 1.2304 0.4774 0.066 Uiso 1 1 calc R
C20 C 0.4653(5) 0.7837(4) 0.7437(2) 0.0741(12) Uani 1 1 d .
H18 H 0.5625 0.7432 0.7584 0.089 Uiso 1 1 calc R
C13 C 0.2201(5) 1.4332(3) 0.5947(3) 0.0743(12) Uani 1 1 d .
H11 H 0.2778 1.4843 0.6247 0.089 Uiso 1 1 calc R
C21 C 0.4798(5) 0.8913(4) 0.70730(19) 0.0656(10) Uani 1 1 d .
H19 H 0.5860 0.9249 0.6982 0.079 Uiso 1 1 calc R
C14 C 0.1648(5) 1.4774(3) 0.5335(3) 0.0811(15) Uani 1 1 d .
H12 H 0.1863 1.5586 0.5216 0.097 Uiso 1 1 calc R
C19 C 0.3095(5) 0.7363(3) 0.7582(2) 0.0652(10) Uani 1 1 d .
H17 H 0.3012 0.6647 0.7837 0.078 Uiso 1 1 calc R
C15 C 0.0785(5) 1.4028(3) 0.4901(3) 0.0756(12) Uani 1 1 d .
H13 H 0.0414 1.4336 0.4487 0.091 Uiso 1 1 calc R
H8 H -0.067(3) 0.959(2) 0.7112(13) 0.030(7) Uiso 1 1 d .
H22 H -0.105(5) 0.813(3) 0.6352(17) 0.062(11) Uiso 1 1 d .

loop_
_atom_site_aniso_label
_atom_site_aniso_U_11
_atom_site_aniso_U_22
_atom_site_aniso_U_33
_atom_site_aniso_U_23
_atom_site_aniso_U_13
_atom_site_aniso_U_12
Cl1 0.0922(7) 0.0775(6) 0.0416(4) -0.0030(5) 0.0196(5) -0.0012(6)
O1 0.0689(15) 0.0565(13) 0.0578(14) 0.0273(12) -0.0052(13) -0.0111(12)
N1 0.0510(15) 0.0330(13) 0.0386(14) 0.0038(12) 0.0030(13) -0.0047(12)
N3 0.0581(16) 0.0288(11) 0.0384(13) 0.0004(11) 0.0030(13) 0.0017(11)
C10 0.0402(15) 0.0315(13) 0.0325(15) 0.0013(12) -0.0036(13) 0.0000(12)
C9 0.0360(14) 0.0304(13) 0.0348(15) 0.0034(12) -0.0039(13) 0.0019(11)
C4 0.0441(16) 0.0300(13) 0.0417(17) 0.0000(13) -0.0014(14) 0.0016(12)
C22 0.064(2) 0.0467(16) 0.0416(18) -0.0025(16) 0.0009(18) -0.0039(16)
C17 0.0549(17) 0.0344(14) 0.0288(14) -0.0012(13) 0.0025(14) -0.0017(14)
C6 0.0488(17) 0.0481(16) 0.0314(14) -0.0018(15) 0.0023(14) 0.0086(15)
C7 0.0526(18) 0.0431(16) 0.0432(18) -0.0106(15) -0.0038(16) 0.0021(14)
C5 0.0408(15) 0.0370(14) 0.0394(16) 0.0058(13) -0.0010(14) -0.0001(13)
C8 0.0438(16) 0.0327(14) 0.0479(18) 0.0004(14) -0.0032(16) -0.0025(13)
C18 0.065(2) 0.0429(16) 0.0386(17) 0.0009(15) -0.0046(17) -0.0056(16)
C2 0.0531(18) 0.0313(13) 0.0321(14) -0.0004(12) 0.0092(15) 0.0016(13)
C11 0.0434(16) 0.0298(13) 0.0508(18) 0.0016(14) 0.0040(15) 0.0018(12)
C12 0.065(2) 0.0399(16) 0.063(2) -0.0078(16) 0.005(2) -0.0089(16)
C16 0.0502(19) 0.0428(17) 0.073(2) 0.0173(18) -0.0012(19) 0.0043(14)
C20 0.068(3) 0.079(3) 0.076(3) -0.001(2) -0.025(2) 0.018(2)
C13 0.072(3) 0.0397(19) 0.111(3) -0.013(2) 0.028(3) -0.0128(19)
C21 0.055(2) 0.076(3) 0.066(2) -0.010(2) -0.003(2) 0.0007(19)
C14 0.060(2) 0.0347(17) 0.148(5) 0.017(3) 0.033(3) -0.0030(18)
C19 0.080(3) 0.0524(19) 0.063(2) 0.0097(19) -0.017(2) 0.007(2)
C15 0.060(2) 0.060(2) 0.106(3) 0.045(2) 0.012(2) 0.0153(19)

loop_
_atom_type_symbol
_atom_type_description
_atom_type_scat_dispersion_real
_atom_type_scat_dispersion_imag
_atom_type_scat_source
C C 0.0033 0.0016 'International Tables Vol C Tables 4.2.6.8 and 6.1.1.4'
H H 0.0000 0.0000 'International Tables Vol C Tables 4.2.6.8 and 6.1.1.4'
O O 0.0106 0.0060 'International Tables Vol C Tables 4.2.6.8 and 6.1.1.4'
S S 0.1246 0.1234 'International Tables Vol C Tables 4.2.6.8 and 6.1.1.4'
N N 0.0061 0.0033 'International Tables Vol C Tables 4.2.6.8 and 6.1.1.4'
Cl Cl 0.1484 0.1585 'International Tables Vol C Tables 4.2.6.8 and 6.1.1.4'

loop_
_geom_angle_atom_site_label_1
_geom_angle_atom_site_label_2
_geom_angle_atom_site_label_3
_geom_angle
C18 O1 H1 109.5
C9 N1 C2 115.2(2)
C9 N1 H22 116(2)
C2 N1 H22 113(2)
C4 N3 C2 117.9(2)
C5 C10 C9 119.8(2)
C5 C10 C4 123.9(3)
C9 C10 C4 116.3(2)
N1 C9 C8 123.0(2)
N1 C9 C10 117.7(2)
C8 C9 C10 119.2(3)
N3 C4 C10 122.1(2)
N3 C4 C11 116.7(3)
C10 C4 C11 121.2(3)
C17 C22 C21 122.2(3)
C17 C22 H20 118.9
C21 C22 H20 118.9
C22 C17 C18 118.0(3)
C22 C17 C2 125.5(3)
C18 C17 C2 116.6(3)
C5 C6 C7 121.1(3)
C5 C6 Cl1 119.2(2)
C7 C6 Cl1 119.7(2)
C8 C7 C6 119.8(3)
C8 C7 H4 120.1
C6 C7 H4 120.1
C6 C5 C10 119.3(3)
C6 C5 H2 120.3
C10 C5 H2 120.3
C7 C8 C9 120.6(3)
C7 C8 H5 119.7
C9 C8 H5 119.7
O1 C18 C19 123.7(3)
O1 C18 C17 116.4(3)
C19 C18 C17 119.9(3)
N1 C2 N3 110.0(2)
N1 C2 C17 113.5(2)
N3 C2 C17 112.0(2)
N1 C2 H8 105.4(16)
N3 C2 H8 107.6(16)
C17 C2 H8 108.0(16)
C16 C11 C12 118.7(3)
C16 C11 C4 121.7(3)
C12 C11 C4 119.6(3)
C11 C12 C13 121.4(4)
C11 C12 H10 119.3
C13 C12 H10 119.3
C11 C16 C15 119.8(4)
C11 C16 H14 120.1
C15 C16 H14 120.1
C19 C20 C21 120.4(4)
C19 C20 H18 119.8
C21 C20 H18 119.8
C14 C13 C12 119.2(4)
C14 C13 H11 120.4
C12 C13 H11 120.4
C20 C21 C22 118.8(4)
C20 C21 H19 120.6
C22 C21 H19 120.6
C15 C14 C13 120.3(3)
C15 C14 H12 119.9
C13 C14 H12 119.9
C20 C19 C18 120.6(3)
C20 C19 H17 119.7
C18 C19 H17 119.7
C14 C15 C16 120.6(4)
C14 C15 H13 119.7
C16 C15 H13 119.7

loop_
_geom_bond_atom_site_label_1
_geom_bond_atom_site_label_2
_geom_bond_distance
Cl1 C6 1.743(3)
O1 C18 1.354(4)
O1 H1 0.8200
N1 C9 1.381(4)
N1 C2 1.463(4)
N1 H22 0.87(3)
N3 C4 1.283(4)
N3 C2 1.466(3)
C10 C5 1.393(4)
C10 C9 1.407(4)
C10 C4 1.474(4)
C9 C8 1.394(4)
C4 C11 1.499(4)
C22 C17 1.376(4)
C22 C21 1.383(5)
C22 H20 0.9300
C17 C18 1.396(4)
C17 C2 1.513(4)
C6 C5 1.372(4)
C6 C7 1.393(4)
C7 C8 1.361(4)
C7 H4 0.9300
C5 H2 0.9300
C8 H5 0.9300
C18 C19 1.390(5)
C2 H8 0.95(3)
C11 C16 1.376(5)
C11 C12 1.381(4)
C12 C13 1.385(5)
C12 H10 0.9300
C16 C15 1.397(5)
C16 H14 0.9300
C20 C19 1.362(6)
C20 C21 1.378(6)
C20 H18 0.9300
C13 C14 1.370(6)
C13 H11 0.9300
C21 H19 0.9300
C14 C15 1.362(6)
C14 H12 0.9300
C19 H17 0.9300
C15 H13 0.9300
